data_7014346
loop_
_publ_author_name
'Zhao, Xiao-Qing'
'Cui, Ping'
'Zhao, Bin'
'Shi, Wei'
'Cheng, Peng'

_publ_section_title
;
 Investigation on structures, luminescent and magnetic properties of
 Ln(III)-M (M = Fe(II)(HS), Co(II)) coordination polymers.
;
_journal_issue 4
_journal_name_full 'Dalton transactions (Cambridge, England : 2003)'
_journal_page_first 805
_journal_page_last 819
_journal_paper_doi 10.1039/c0dt00516a
_journal_volume 40
_journal_year 2011
_chemical_formula_sum 'C21 H40 Co2 Gd N3 O31'
_chemical_formula_weight 1105.67
_chemical_name_systematic
;
?
;
_space_group_IT_number 14
_symmetry_cell_setting monoclinic
_symmetry_space_group_name_Hall '-P 2ybc'
_symmetry_space_group_name_H-M 'P 1 21/c 1'
_atom_sites_solution_hydrogens geom
_atom_sites_solution_primary direct
_atom_sites_solution_secondary difmap
_audit_creation_method SHELXL-97
_cell_angle_alpha 90.00
_cell_angle_beta 109.94(3)
_cell_angle_gamma 90.00
_cell_formula_units_Z 4
_cell_length_a 8.8952(18)
_cell_length_b 24.379(5)
_cell_length_c 18.159(5)
_cell_measurement_reflns_used 7847
_cell_measurement_temperature 113(2)
_cell_measurement_theta_max 27.9083
_cell_measurement_theta_min 1.6705
_cell_volume 3701.8(16)
_computing_cell_refinement CrystalClear
_computing_data_collection CrystalClear
_computing_data_reduction CrystalClear
_computing_publication_material 'CrystalStructure 3.7.0'
_computing_structure_refinement 'SHELXL-97 (Sheldrick, 1997)'
_computing_structure_solution 'SHELXS-97 (Sheldrick, 1990)'
_diffrn_ambient_temperature 113(2)
_diffrn_detector_area_resol_mean 7.31
_diffrn_measured_fraction_theta_full 0.990
_diffrn_measured_fraction_theta_max 0.990
_diffrn_measurement_device_type 'Rigaku Saturn'
_diffrn_measurement_method \w
_diffrn_radiation_monochromator Confocal
_diffrn_radiation_source 'Rotating Anode'
_diffrn_radiation_type MoK\a
_diffrn_radiation_wavelength 0.71070
_diffrn_reflns_av_R_equivalents 0.0636
_diffrn_reflns_av_sigmaI/netI 0.0569
_diffrn_reflns_limit_h_max 9
_diffrn_reflns_limit_h_min -10
_diffrn_reflns_limit_k_max 28
_diffrn_reflns_limit_k_min -29
_diffrn_reflns_limit_l_max 21
_diffrn_reflns_limit_l_min -21
_diffrn_reflns_number 27848
_diffrn_reflns_theta_full 25.10
_diffrn_reflns_theta_max 25.10
_diffrn_reflns_theta_min 2.05
_exptl_absorpt_coefficient_mu 2.772
_exptl_absorpt_correction_T_max 0.6654
_exptl_absorpt_correction_T_min 0.6353
_exptl_absorpt_correction_type multi-scan
_exptl_absorpt_process_details 'Jacobson, R. (1998) Private communication'
_exptl_crystal_colour red
_exptl_crystal_density_diffrn 1.984
_exptl_crystal_density_method 'not measured'
_exptl_crystal_description prism
_exptl_crystal_F_000 2212
_exptl_crystal_size_max 0.18
_exptl_crystal_size_mid 0.16
_exptl_crystal_size_min 0.16
_refine_diff_density_max 4.685
_refine_diff_density_min -2.374
_refine_diff_density_rms 0.186
_refine_ls_extinction_method none
_refine_ls_goodness_of_fit_ref 1.126
_refine_ls_hydrogen_treatment constr
_refine_ls_matrix_type full
_refine_ls_number_parameters 543
_refine_ls_number_reflns 6518
_refine_ls_number_restraints 12
_refine_ls_restrained_S_all 1.128
_refine_ls_R_factor_all 0.0728
_refine_ls_R_factor_gt 0.0670
_refine_ls_shift/su_max 0.001
_refine_ls_shift/su_mean 0.000
_refine_ls_structure_factor_coef Fsqd
_refine_ls_weighting_details 'calc w=1/[\s^2^(Fo^2^)+(0.0192P)^2^+60.7321P] where P=(Fo^2^+2Fc^2^)/3'
_refine_ls_weighting_scheme calc
_refine_ls_wR_factor_gt 0.1317
_refine_ls_wR_factor_ref 0.1348
_reflns_number_gt 6027
_reflns_number_total 6518
_reflns_threshold_expression >2sigma(I)
_cod_data_source_file C0DT00516A.TXT
_cod_data_source_block 19
_cod_original_cell_volume 3701.8(15)
_cod_original_sg_symbol_H-M P21/c
_cod_database_code 7014346

loop_
_symmetry_equiv_pos_as_xyz
'x, y, z'
'-x, y+1/2, -z+1/2'
'-x, -y, -z'
'x, -y-1/2, z-1/2'

loop_
_atom_site_label
_atom_site_type_symbol
_atom_site_fract_x
_atom_site_fract_y
_atom_site_fract_z
_atom_site_U_iso_or_equiv
_atom_site_adp_type
_atom_site_occupancy
_atom_site_symmetry_multiplicity
_atom_site_calc_flag
_atom_site_refinement_flags
_atom_site_disorder_assembly
_atom_site_disorder_group
Gd1 Gd 0.55007(5) 0.813062(16) 0.08242(2) 0.01500(13) Uani 1 1 d . . .
Co1 Co 1.00739(15) 0.67036(6) 0.02204(8) 0.0360(4) Uani 1 1 d . . .
Co2 Co -0.06652(14) 0.90864(5) -0.07077(7) 0.0199(3) Uani 1 1 d . . .
C1 C 0.6801(10) 0.7272(3) -0.0248(5) 0.0201(18) Uani 1 1 d . . .
C2 C 0.5276(10) 0.7474(3) -0.0859(5) 0.0165(17) Uani 1 1 d . . .
C3 C 0.4697(10) 0.7260(4) -0.1610(5) 0.0226(19) Uani 1 1 d . . .
H3 H 0.5238 0.6982 -0.1768 0.027 Uiso 1 1 d R . .
C4 C 0.3276(10) 0.7475(3) -0.2120(5) 0.0187(18) Uani 1 1 d . . .
C5 C 0.2498(10) 0.7897(4) -0.1867(5) 0.0213(18) Uani 1 1 d . . .
H5 H 0.1555 0.8049 -0.2202 0.026 Uiso 1 1 d R . .
C6 C 0.3177(10) 0.8076(3) -0.1105(4) 0.0159(17) Uani 1 1 d . . .
C7 C 0.2406(10) 0.8504(3) -0.0750(5) 0.0169(17) Uani 1 1 d . . .
C8 C 0.7229(10) 0.9196(3) 0.0311(5) 0.0172(17) Uani 1 1 d . . .
C9 C 0.6437(9) 0.9483(3) 0.0811(4) 0.0155(17) Uani 1 1 d . . .
C10 C 0.6371(10) 1.0042(3) 0.0883(5) 0.0168(17) Uani 1 1 d . . .
H10 H 0.6919 1.0272 0.0653 0.020 Uiso 1 1 d R . .
C11 C 0.5467(10) 1.0261(3) 0.1307(5) 0.0194(18) Uani 1 1 d . . .
C12 C 0.4744(11) 0.9900(4) 0.1679(5) 0.025(2) Uani 1 1 d . . .
H12 H 0.4155 1.0032 0.1978 0.029 Uiso 1 1 d R . .
C13 C 0.4920(10) 0.9349(3) 0.1593(5) 0.0160(17) Uani 1 1 d . . .
C14 C 0.4144(11) 0.8923(4) 0.1955(5) 0.026(2) Uani 1 1 d . . .
C15 C 0.8508(10) 0.7883(4) 0.2486(5) 0.0218(19) Uani 1 1 d . . .
C16 C 0.7486(10) 0.7376(3) 0.2418(5) 0.0165(17) Uani 1 1 d . . .
C17 C 0.7958(11) 0.6954(3) 0.2952(5) 0.0216(18) Uani 1 1 d . . .
H17 H 0.8943 0.6967 0.3354 0.026 Uiso 1 1 calc R . .
C18 C 0.6928(10) 0.6501(3) 0.2882(5) 0.0209(18) Uani 1 1 d . . .
C19 C 0.5488(10) 0.6509(3) 0.2242(5) 0.0203(18) Uani 1 1 d . . .
H19 H 0.4768 0.6220 0.2165 0.024 Uiso 1 1 d R . .
C20 C 0.5137(9) 0.6944(3) 0.1726(5) 0.0183(17) Uani 1 1 d . . .
C21 C 0.3624(11) 0.6984(3) 0.1027(5) 0.0223(19) Uani 1 1 d . . .
N1 N 0.4540(8) 0.7869(3) -0.0605(4) 0.0156(14) Uani 1 1 d . . .
N2 N 0.5701(8) 0.9131(3) 0.1149(4) 0.0162(14) Uani 1 1 d . . .
N3 N 0.6101(8) 0.7376(3) 0.1808(4) 0.0178(15) Uani 1 1 d . . .
O1 O 0.7621(7) 0.6916(2) -0.0430(3) 0.0272(14) Uani 1 1 d . . .
O2 O 0.7116(7) 0.7481(2) 0.0427(3) 0.0217(13) Uani 1 1 d . . .
O3 O 0.2586(7) 0.7286(2) -0.2855(3) 0.0253(14) Uani 1 1 d . . .
H3B H 0.3205 0.7079 -0.2964 0.038 Uiso 1 1 d R . .
O4 O 0.3094(7) 0.8595(2) -0.0029(3) 0.0180(12) Uani 1 1 d . . .
O5 O 0.1132(7) 0.8729(2) -0.1165(3) 0.0193(12) Uani 1 1 d . . .
O6 O 0.7948(7) 0.9467(2) -0.0052(3) 0.0214(13) Uani 1 1 d . . .
O7 O 0.7081(7) 0.8682(2) 0.0274(3) 0.0197(13) Uani 1 1 d . . .
O8 O 0.5334(7) 1.0806(2) 0.1335(4) 0.0264(14) Uani 1 1 d . . .
H8 H 0.4452 1.0884 0.1356 0.040 Uiso 1 1 d R . .
O9 O 0.3515(11) 0.9064(3) 0.2428(5) 0.056(2) Uani 1 1 d . . .
O10 O 0.4202(7) 0.8434(2) 0.1728(3) 0.0213(13) Uani 1 1 d . . .
O11 O 0.7989(7) 0.8218(2) 0.1907(3) 0.0225(13) Uani 1 1 d . . .
O12 O 0.9747(7) 0.7946(2) 0.3049(3) 0.0260(14) Uani 1 1 d . . .
O13 O 0.3514(7) 0.7404(2) 0.0606(3) 0.0224(13) Uani 1 1 d . . .
O14 O 0.2601(7) 0.6613(2) 0.0907(4) 0.0271(14) Uani 1 1 d . . .
O15 O 0.7277(7) 0.6094(2) 0.3388(4) 0.0264(14) Uani 1 1 d . . .
O16 O 1.0054(9) 0.7200(4) 0.1136(4) 0.062(3) Uani 1 1 d . . .
O17 O 0.9465(13) 0.6084(4) 0.0803(6) 0.086(3) Uani 1 1 d U . .
H17A H 0.8506 0.5986 0.0766 0.103 Uiso 1 1 d R . .
H17B H 1.0177 0.5826 0.0947 0.103 Uiso 1 1 d R . .
O18 O 1.0226(12) 0.6158(4) -0.0598(6) 0.073(3) Uani 1 1 d U . .
H18A H 0.9365 0.5975 -0.0852 0.088 Uiso 1 1 d R . .
H18B H 1.1049 0.6076 -0.0732 0.088 Uiso 1 1 d R . .
O19 O 1.0636(7) 0.7351(2) -0.0429(3) 0.0261(14) Uani 1 1 d . . .
O20 O -0.0504(9) 0.8356(3) -0.0117(5) 0.047(2) Uani 1 1 d . . .
O21 O 0.1296(9) 0.9361(4) 0.0281(5) 0.063(3) Uani 1 1 d . . .
O22 O -0.0557(9) 0.9843(3) -0.1204(4) 0.0398(18) Uani 1 1 d . . .
O23 O 0.0933(13) 0.5800(4) 0.2353(5) 0.078(3) Uani 1 1 d . . .
O24 O 0.1074(14) 0.9971(4) 0.2713(6) 0.082(3) Uani 1 1 d . . .
O25 O 0.571(2) 0.9925(7) 0.6388(9) 0.142(6) Uani 1 1 d . . .
O26 O 0.0180(16) 0.8951(7) 0.1752(11) 0.179(9) Uani 1 1 d . . .
O27 O 0.2871(18) 0.9688(10) 0.6610(10) 0.181(9) Uani 1 1 d . . .
O28 O 0.653(2) 0.5640(9) 0.0291(12) 0.204(10) Uani 1 1 d . . .
O29 O 0.141(3) 0.5134(12) 0.0143(12) 0.249(13) Uani 1 1 d . . .
O30 O 0.179(3) 0.6223(10) 0.8312(18) 0.121(14) Uani 0.50(3) 1 d P A 1
O30' O 0.430(8) 0.5995(13) 0.9075(16) 0.29(4) Uani 0.50(3) 1 d P A 2
O31 O 0.742(4) 0.5951(11) 0.8160(17) 0.082(15) Uani 0.37(4) 1 d P B 1
O31' O 0.879(6) 0.559(3) 0.792(2) 0.35(4) Uani 0.63(4) 1 d P B 2

loop_
_atom_site_aniso_label
_atom_site_aniso_U_11
_atom_site_aniso_U_22
_atom_site_aniso_U_33
_atom_site_aniso_U_23
_atom_site_aniso_U_13
_atom_site_aniso_U_12
Gd1 0.0156(2) 0.0141(2) 0.0159(2) 0.00061(16) 0.00622(16) 0.00016(17)
Co1 0.0171(7) 0.0598(10) 0.0285(7) 0.0145(6) 0.0042(6) 0.0050(6)
Co2 0.0186(6) 0.0224(6) 0.0206(6) -0.0048(5) 0.0089(5) 0.0006(5)
C1 0.017(4) 0.020(4) 0.024(5) 0.000(3) 0.007(4) -0.001(4)
C2 0.015(4) 0.017(4) 0.019(4) -0.001(3) 0.008(3) -0.001(3)
C3 0.023(5) 0.024(5) 0.024(5) 0.000(4) 0.014(4) 0.006(4)
C4 0.019(5) 0.023(4) 0.016(4) 0.001(3) 0.007(3) 0.000(4)
C5 0.019(5) 0.025(5) 0.020(4) 0.002(4) 0.008(4) 0.003(4)
C6 0.019(4) 0.017(4) 0.014(4) 0.005(3) 0.009(3) 0.005(3)
C7 0.021(5) 0.015(4) 0.019(4) -0.004(3) 0.012(4) -0.002(3)
C8 0.016(4) 0.013(4) 0.021(4) 0.001(3) 0.005(4) 0.000(3)
C9 0.010(4) 0.019(4) 0.013(4) -0.002(3) 0.000(3) -0.002(3)
C10 0.020(4) 0.013(4) 0.017(4) 0.002(3) 0.005(3) -0.002(3)
C11 0.025(5) 0.010(4) 0.024(4) -0.004(3) 0.009(4) 0.001(3)
C12 0.025(5) 0.024(5) 0.032(5) -0.002(4) 0.020(4) 0.002(4)
C13 0.022(5) 0.013(4) 0.019(4) -0.007(3) 0.014(4) -0.006(3)
C14 0.034(5) 0.023(5) 0.030(5) -0.001(4) 0.024(4) -0.004(4)
C15 0.019(5) 0.026(5) 0.019(4) 0.000(4) 0.006(4) 0.001(4)
C16 0.019(4) 0.016(4) 0.017(4) 0.001(3) 0.009(3) -0.005(3)
C17 0.023(5) 0.020(5) 0.022(4) 0.003(3) 0.009(4) 0.003(4)
C18 0.020(5) 0.018(4) 0.026(5) 0.008(3) 0.010(4) 0.002(4)
C19 0.020(5) 0.019(4) 0.023(4) 0.004(3) 0.009(4) 0.002(4)
C20 0.011(4) 0.023(4) 0.019(4) 0.005(3) 0.003(3) 0.002(3)
C21 0.026(5) 0.019(5) 0.023(4) 0.006(4) 0.010(4) 0.001(4)
N1 0.014(4) 0.016(3) 0.021(4) 0.001(3) 0.011(3) -0.001(3)
N2 0.017(4) 0.014(3) 0.018(3) 0.001(3) 0.006(3) 0.000(3)
N3 0.016(4) 0.019(4) 0.017(3) 0.004(3) 0.003(3) 0.000(3)
O1 0.028(4) 0.026(3) 0.028(3) 0.000(3) 0.009(3) 0.014(3)
O2 0.021(3) 0.023(3) 0.020(3) -0.004(2) 0.006(3) 0.003(3)
O3 0.024(3) 0.030(3) 0.021(3) -0.011(3) 0.008(3) 0.007(3)
O4 0.017(3) 0.019(3) 0.015(3) -0.002(2) 0.003(2) 0.003(2)
O5 0.018(3) 0.021(3) 0.019(3) -0.003(2) 0.005(3) 0.002(2)
O6 0.024(3) 0.021(3) 0.025(3) -0.001(3) 0.016(3) 0.000(3)
O7 0.025(3) 0.018(3) 0.021(3) -0.001(2) 0.015(3) -0.003(2)
O8 0.022(3) 0.016(3) 0.045(4) -0.003(3) 0.017(3) 0.002(3)
O9 0.094(7) 0.032(4) 0.076(6) -0.013(4) 0.071(6) -0.013(4)
O10 0.025(3) 0.019(3) 0.025(3) -0.001(2) 0.016(3) -0.005(3)
O11 0.016(3) 0.025(3) 0.020(3) 0.004(2) -0.002(2) -0.007(3)
O12 0.018(3) 0.028(3) 0.026(3) 0.008(3) 0.000(3) -0.005(3)
O13 0.019(3) 0.021(3) 0.026(3) 0.003(3) 0.007(3) -0.002(3)
O14 0.021(3) 0.024(3) 0.031(3) 0.004(3) 0.002(3) -0.002(3)
O15 0.018(3) 0.023(3) 0.036(4) 0.009(3) 0.006(3) -0.002(3)
O16 0.032(4) 0.109(8) 0.039(4) -0.033(5) 0.003(4) 0.016(5)
O17 0.070(6) 0.087(6) 0.093(6) 0.037(5) 0.016(5) -0.011(5)
O18 0.069(6) 0.060(5) 0.078(6) -0.032(5) 0.008(5) 0.002(4)
O19 0.024(3) 0.028(3) 0.025(3) 0.004(3) 0.006(3) 0.003(3)
O20 0.058(5) 0.036(4) 0.066(5) 0.018(4) 0.047(4) 0.024(4)
O21 0.027(4) 0.100(7) 0.047(5) -0.049(5) -0.008(4) 0.024(4)
O22 0.042(4) 0.026(4) 0.060(5) -0.006(3) 0.028(4) -0.006(3)
O23 0.105(8) 0.074(7) 0.046(5) 0.014(5) 0.014(5) -0.003(6)
O24 0.112(9) 0.064(6) 0.068(7) 0.007(5) 0.028(6) 0.013(6)
O25 0.170(15) 0.135(13) 0.117(12) -0.003(10) 0.045(11) -0.030(11)
O26 0.075(9) 0.181(16) 0.222(18) 0.117(14) -0.026(10) -0.058(10)
O27 0.095(11) 0.31(3) 0.124(13) 0.095(15) 0.025(10) 0.033(13)
O28 0.195(19) 0.26(2) 0.21(2) -0.106(17) 0.128(17) -0.147(18)
O29 0.24(2) 0.34(3) 0.127(16) -0.063(19) 0.021(17) 0.05(2)
O30 0.12(2) 0.097(19) 0.18(3) 0.031(18) 0.09(2) 0.082(17)
O30' 0.63(11) 0.11(3) 0.052(17) 0.023(16) 0.03(3) -0.16(4)
O31 0.11(3) 0.059(19) 0.06(2) 0.011(14) 0.005(17) -0.010(16)
O31' 0.26(5) 0.68(11) 0.12(3) -0.08(4) 0.09(3) -0.20(6)

loop_
_atom_type_symbol
_atom_type_description
_atom_type_scat_dispersion_real
_atom_type_scat_dispersion_imag
_atom_type_scat_source
C C 0.0033 0.0016 'International Tables Vol C Tables 4.2.6.8 and 6.1.1.4'
H H 0.0000 0.0000 'International Tables Vol C Tables 4.2.6.8 and 6.1.1.4'
Co Co 0.3494 0.9721 'International Tables Vol C Tables 4.2.6.8 and 6.1.1.4'
Gd Gd -0.1653 3.9035 'International Tables Vol C Tables 4.2.6.8 and 6.1.1.4'
N N 0.0061 0.0033 'International Tables Vol C Tables 4.2.6.8 and 6.1.1.4'
O O 0.0106 0.0060 'International Tables Vol C Tables 4.2.6.8 and 6.1.1.4'

loop_
_geom_angle_atom_site_label_1
_geom_angle_atom_site_label_2
_geom_angle_atom_site_label_3
_geom_angle
_geom_angle_site_symmetry_1
_geom_angle_site_symmetry_3
_geom_angle_publ_flag
O7 Gd1 O2 75.5(2) . . ?
O7 Gd1 O11 77.6(2) . . ?
O2 Gd1 O11 80.1(2) . . ?
O7 Gd1 O10 126.51(19) . . ?
O2 Gd1 O10 151.01(19) . . ?
O11 Gd1 O10 86.4(2) . . ?
O7 Gd1 O13 146.72(19) . . ?
O2 Gd1 O13 87.0(2) . . ?
O11 Gd1 O13 127.50(19) . . ?
O10 Gd1 O13 81.06(19) . . ?
O7 Gd1 O4 89.29(19) . . ?
O2 Gd1 O4 126.61(18) . . ?
O11 Gd1 O4 146.48(19) . . ?
O10 Gd1 O4 76.80(19) . . ?
O13 Gd1 O4 78.70(19) . . ?
O7 Gd1 N3 134.5(2) . . ?
O2 Gd1 N3 74.1(2) . . ?
O11 Gd1 N3 64.5(2) . . ?
O10 Gd1 N3 77.0(2) . . ?
O13 Gd1 N3 63.0(2) . . ?
O4 Gd1 N3 136.2(2) . . ?
O7 Gd1 N2 63.0(2) . . ?
O2 Gd1 N2 135.2(2) . . ?
O11 Gd1 N2 75.5(2) . . ?
O10 Gd1 N2 63.6(2) . . ?
O13 Gd1 N2 137.4(2) . . ?
O4 Gd1 N2 71.0(2) . . ?
N3 Gd1 N2 124.7(2) . . ?
O7 Gd1 N1 75.7(2) . . ?
O2 Gd1 N1 63.5(2) . . ?
O11 Gd1 N1 139.0(2) . . ?
O10 Gd1 N1 134.6(2) . . ?
O13 Gd1 N1 71.1(2) . . ?
O4 Gd1 N1 63.23(19) . . ?
N3 Gd1 N1 117.8(2) . . ?
N2 Gd1 N1 117.4(2) . . ?
O17 Co1 O18 89.4(5) . . ?
O17 Co1 O16 86.5(5) . . ?
O18 Co1 O16 174.1(4) . . ?
O17 Co1 O19 177.9(4) . . ?
O18 Co1 O19 89.6(3) . . ?
O16 Co1 O19 94.6(3) . . ?
O17 Co1 O1 93.7(4) . . ?
O18 Co1 O1 93.7(3) . . ?
O16 Co1 O1 90.9(3) . . ?
O19 Co1 O1 84.5(2) . . ?
O17 Co1 O14 91.9(3) . 1_655 ?
O18 Co1 O14 92.2(3) . 1_655 ?
O16 Co1 O14 83.6(3) . 1_655 ?
O19 Co1 O14 90.0(2) . 1_655 ?
O1 Co1 O14 171.9(2) . 1_655 ?
O15 Co2 O20 96.7(3) 4_475 . ?
O15 Co2 O22 90.2(3) 4_475 . ?
O20 Co2 O22 173.1(3) . . ?
O15 Co2 O21 172.1(3) 4_475 . ?
O20 Co2 O21 86.7(4) . . ?
O22 Co2 O21 86.6(4) . . ?
O15 Co2 O6 90.7(2) 4_475 1_455 ?
O20 Co2 O6 92.0(2) . 1_455 ?
O22 Co2 O6 88.7(2) . 1_455 ?
O21 Co2 O6 82.0(3) . 1_455 ?
O15 Co2 O5 100.2(2) 4_475 . ?
O20 Co2 O5 85.7(2) . . ?
O22 Co2 O5 92.3(2) . . ?
O21 Co2 O5 87.2(2) . . ?
O6 Co2 O5 169.0(2) 1_455 . ?
O1 C1 O2 125.3(8) . . ?
O1 C1 C2 119.5(7) . . ?
O2 C1 C2 115.1(7) . . ?
N1 C2 C3 123.5(8) . . ?
N1 C2 C1 114.0(7) . . ?
C3 C2 C1 122.5(7) . . ?
C2 C3 C4 117.5(8) . . ?
C2 C3 H3 121.4 . . ?
C4 C3 H3 121.1 . . ?
O3 C4 C3 122.4(7) . . ?
O3 C4 C5 117.9(7) . . ?
C3 C4 C5 119.8(8) . . ?
C6 C5 C4 117.8(8) . . ?
C6 C5 H5 121.2 . . ?
C4 C5 H5 121.0 . . ?
N1 C6 C5 123.0(7) . . ?
N1 C6 C7 114.1(7) . . ?
C5 C6 C7 122.8(7) . . ?
O5 C7 O4 124.5(7) . . ?
O5 C7 C6 119.7(7) . . ?
O4 C7 C6 115.8(7) . . ?
O6 C8 O7 124.1(7) . . ?
O6 C8 C9 120.1(7) . . ?
O7 C8 C9 115.8(7) . . ?
N2 C9 C10 123.0(7) . . ?
N2 C9 C8 112.4(7) . . ?
C10 C9 C8 124.5(7) . . ?
C9 C10 C11 118.9(7) . . ?
C9 C10 H10 120.6 . . ?
C11 C10 H10 120.4 . . ?
O8 C11 C12 123.1(8) . . ?
O8 C11 C10 118.5(7) . . ?
C12 C11 C10 118.4(7) . . ?
C13 C12 C11 118.3(8) . . ?
C13 C12 H12 120.9 . . ?
C11 C12 H12 120.8 . . ?
N2 C13 C12 124.1(7) . . ?
N2 C13 C14 113.3(7) . . ?
C12 C13 C14 122.5(7) . . ?
O9 C14 O10 125.0(8) . . ?
O9 C14 C13 119.7(8) . . ?
O10 C14 C13 115.3(7) . . ?
O12 C15 O11 124.8(8) . . ?
O12 C15 C16 120.8(8) . . ?
O11 C15 C16 114.4(7) . . ?
N3 C16 C17 123.5(7) . . ?
N3 C16 C15 115.0(7) . . ?
C17 C16 C15 121.4(8) . . ?
C16 C17 C18 119.2(8) . . ?
C16 C17 H17 120.4 . . ?
C18 C17 H17 120.4 . . ?
O15 C18 C19 121.3(8) . . ?
O15 C18 C17 122.4(8) . . ?
C19 C18 C17 116.3(7) . . ?
C20 C19 C18 120.2(8) . . ?
C20 C19 H19 119.7 . . ?
C18 C19 H19 120.1 . . ?
N3 C20 C19 122.9(8) . . ?
N3 C20 C21 113.5(7) . . ?
C19 C20 C21 123.5(8) . . ?
O14 C21 O13 125.5(8) . . ?
O14 C21 C20 119.3(7) . . ?
O13 C21 C20 115.1(8) . . ?
C2 N1 C6 118.4(7) . . ?
C2 N1 Gd1 120.3(5) . . ?
C6 N1 Gd1 120.8(5) . . ?
C13 N2 C9 117.0(7) . . ?
C13 N2 Gd1 121.2(5) . . ?
C9 N2 Gd1 121.3(5) . . ?
C20 N3 C16 117.7(7) . . ?
C20 N3 Gd1 122.0(5) . . ?
C16 N3 Gd1 120.1(5) . . ?
C1 O1 Co1 126.5(6) . . ?
C1 O2 Gd1 126.6(5) . . ?
C4 O3 H3B 109.5 . . ?
C7 O4 Gd1 125.8(5) . . ?
C7 O5 Co2 124.5(5) . . ?
C8 O6 Co2 123.0(5) . 1_655 ?
C8 O7 Gd1 127.0(5) . . ?
C11 O8 H8 109.4 . . ?
C14 O10 Gd1 126.1(5) . . ?
C15 O11 Gd1 125.6(5) . . ?
C21 O13 Gd1 126.1(6) . . ?
C21 O14 Co1 125.2(6) . 1_455 ?
C18 O15 Co2 131.0(5) . 4_676 ?
Co1 O17 H17A 126.7 . . ?
Co1 O17 H17B 113.7 . . ?
H17A O17 H17B 114.9 . . ?
Co1 O18 H18A 117.2 . . ?
Co1 O18 H18B 128.8 . . ?
H18A O18 H18B 114.0 . . ?

loop_
_geom_bond_atom_site_label_1
_geom_bond_atom_site_label_2
_geom_bond_distance
_geom_bond_site_symmetry_2
_geom_bond_publ_flag
Gd1 O7 2.395(5) . ?
Gd1 O2 2.409(6) . ?
Gd1 O11 2.418(6) . ?
Gd1 O10 2.422(5) . ?
Gd1 O13 2.437(6) . ?
Gd1 O4 2.450(5) . ?
Gd1 N3 2.492(6) . ?
Gd1 N2 2.502(6) . ?
Gd1 N1 2.521(7) . ?
Co1 O17 2.021(9) . ?
Co1 O18 2.033(9) . ?
Co1 O16 2.062(7) . ?
Co1 O19 2.129(6) . ?
Co1 O1 2.160(6) . ?
Co1 O14 2.178(6) 1_655 ?
Co2 O15 2.047(6) 4_475 ?
Co2 O20 2.059(7) . ?
Co2 O22 2.069(7) . ?
Co2 O21 2.139(7) . ?
Co2 O6 2.192(6) 1_455 ?
Co2 O5 2.215(6) . ?
C1 O1 1.248(10) . ?
C1 O2 1.268(10) . ?
C1 C2 1.512(12) . ?
C2 N1 1.332(10) . ?
C2 C3 1.386(12) . ?
C3 C4 1.391(12) . ?
C3 H3 0.9301 . ?
C4 O3 1.346(10) . ?
C4 C5 1.402(12) . ?
C5 C6 1.378(11) . ?
C5 H5 0.9300 . ?
C6 N1 1.341(10) . ?
C6 C7 1.508(11) . ?
C7 O5 1.254(10) . ?
C7 O4 1.261(9) . ?
C8 O6 1.253(10) . ?
C8 O7 1.259(9) . ?
C8 C9 1.498(11) . ?
C9 N2 1.347(10) . ?
C9 C10 1.374(11) . ?
C10 C11 1.394(11) . ?
C10 H10 0.9300 . ?
C11 O8 1.337(10) . ?
C11 C12 1.393(12) . ?
C12 C13 1.369(12) . ?
C12 H12 0.9299 . ?
C13 N2 1.340(10) . ?
C13 C14 1.516(11) . ?
C14 O9 1.224(11) . ?
C14 O10 1.269(10) . ?
C15 O12 1.231(10) . ?
C15 O11 1.286(10) . ?
C15 C16 1.514(11) . ?
C16 N3 1.346(10) . ?
C16 C17 1.378(11) . ?
C17 C18 1.414(12) . ?
C17 H17 0.9300 . ?
C18 O15 1.314(10) . ?
C18 C19 1.406(12) . ?
C19 C20 1.380(11) . ?
C19 H19 0.9301 . ?
C20 N3 1.334(10) . ?
C20 C21 1.506(12) . ?
C21 O14 1.247(10) . ?
C21 O13 1.263(10) . ?
O3 H3B 0.8200 . ?
O6 Co2 2.192(6) 1_655 ?
O8 H8 0.8200 . ?
O14 Co1 2.178(6) 1_455 ?
O15 Co2 2.047(6) 4_676 ?
O17 H17A 0.8663 . ?
O17 H17B 0.8676 . ?
O18 H18A 0.8697 . ?
O18 H18B 0.8699 . ?
